data_9003730
loop_
_publ_author_name
'Tarantino S C'
'Zema M'

_publ_section_title
;Mixing and ordering behavior in manganocolumbite-ferrocolumbite solid
 solution: A single-crystal X-ray diffraction study Sample: RIO n5 Qm=1 from
 Rio Arriba Co., Globe Mine, U.S.A.
;
_journal_name_full 'American Mineralogist'
_journal_page_first 1291
_journal_page_last 1300
_journal_paper_doi 10.2138/am.2005.1641
_journal_volume 90
_journal_year 2005
_chemical_formula_sum 'Ca0.001 Fe0.534 Mn0.457 Nb1.836 O6 Sn0.001 Ta0.094 Ti0.063 W0.014'
_chemical_name_mineral Manganocolumbite

loop_
_[local]_alternative_name_id
_[local]_alternative_name_type
_[local]_alternative_name_source
_[local]_alternative_name_source_id
_[local]_alternative_name_value
1 mineral AMCSD 0003828 Manganocolumbite
2 mineral AMCSD 0003849 Columbite-(Mn)

_space_group_IT_number 60
_symmetry_space_group_name_Hall '-P 2n 2ab'
_symmetry_space_group_name_H-M 'P b c n'
_cell_angle_alpha 90
_cell_angle_beta 90
_cell_angle_gamma 90
_cell_length_a 14.3434
_cell_length_b 5.7415
_cell_length_c 5.0665
_cell_formula_units_Z 4
_cell_volume 417.240
_cod_original_formula_sum 'Fe.534 Mn.457 Ti.063 Sn.001 Ca.001 Nb1.836 Ta.094 W.014 O6'
_cod_database_code 9003730

loop_
_symmetry_equiv_pos_as_xyz
x,y,z
x,-y,1/2+z
-x,y,1/2-z
1/2-x,1/2+y,z
1/2+x,1/2-y,-z
1/2+x,1/2+y,1/2-z
1/2-x,1/2-y,1/2+z
-x,-y,-z

loop_
_atom_site_type_symbol
_atom_site_label
_atom_site_fract_x
_atom_site_fract_y
_atom_site_fract_z
_atom_site_occupancy
_atom_site_U_iso_or_equiv
Fe FeA 0.00000 0.32435 0.25000 0.53400 0.00790
Mn MnA 0.00000 0.32435 0.25000 0.45700 0.00790
Ti TiA 0.00000 0.32435 0.25000 0.00700 0.00790
Sn SnA 0.00000 0.32435 0.25000 0.00100 0.00790
Ca CaA 0.00000 0.32435 0.25000 0.00100 0.00790
Nb NbB 0.16206 0.17992 0.74297 0.91800 0.00630
Ta TaB 0.16206 0.17992 0.74297 0.04700 0.00630
Ti TiB 0.16206 0.17992 0.74297 0.02800 0.00630
W WB 0.16206 0.17992 0.74297 0.00700 0.00630
O O1 0.09738 0.10110 0.06330 1.00000 0.00840
O O2 0.08183 0.38420 0.59630 1.00000 0.00980
O O3 0.24378 0.12460 0.41380 1.00000 0.00800

_database_code_amcsd 0003828

loop_
_cod_related_entry_id
_cod_related_entry_database
_cod_related_entry_code
1 AMCSD 0003828
2 AMCSD 0003849
